data_4104941
loop_
_publ_author_name
'Kwonho Jang'
'Il Gu Jung'
'Hye Jin Nam'
'Duk-Young Jung'
'Seung Uk Son'

_publ_section_title
;
 One-Dimensional Organometallic Molecular Wires via Assembly of
 Rh(CO)2Cl(amine): Chemical Control of Interchain Distances and Optical
 Properties
;
_journal_name_full 'Journal of the American Chemical Society'
_journal_page_first 12046
_journal_page_last 12047
_journal_paper_doi 10.1021/ja904247e
_journal_volume 131
_journal_year 2009
_chemical_formula_sum 'C3 H5 Cl N O2 Rh'
_chemical_formula_weight 225.44
_chemical_name_systematic
; 
 ? 
;
_space_group_IT_number 14
_symmetry_cell_setting monoclinic
_symmetry_space_group_name_Hall '-P 2yn'
_symmetry_space_group_name_H-M 'P 1 21/n 1'
_atom_sites_solution_hydrogens geom
_atom_sites_solution_primary direct
_atom_sites_solution_secondary difmap
_audit_creation_method SHELXL-97
_cell_angle_alpha 90.00
_cell_angle_beta 96.837(4)
_cell_angle_gamma 90.00
_cell_formula_units_Z 8
_cell_length_a 6.7979(5)
_cell_length_b 8.0996(7)
_cell_length_c 26.069(2)
_cell_measurement_temperature 293(2)
_cell_volume 1425.2(2)
_computing_cell_refinement SUPERGUI
_computing_data_collection SUPERGUI
_computing_data_reduction DENZO-SCALEPACK
_computing_molecular_graphics ViewerLite
_computing_publication_material ViewerLite
_computing_structure_refinement 'SHELXL-97 (Sheldrick, 1997)'
_computing_structure_solution 'SHELXS-97 (Sheldrick, 1990)'
_diffrn_ambient_temperature 293(2)
_diffrn_measured_fraction_theta_full 0.934
_diffrn_measured_fraction_theta_max 0.934
_diffrn_radiation_monochromator graphite
_diffrn_radiation_source 'fine-focus sealed tube'
_diffrn_radiation_type MoK\a
_diffrn_radiation_wavelength 0.71073
_diffrn_reflns_av_R_equivalents 0.0296
_diffrn_reflns_av_sigmaI/netI 0.0463
_diffrn_reflns_limit_h_max 8
_diffrn_reflns_limit_h_min -8
_diffrn_reflns_limit_k_max 10
_diffrn_reflns_limit_k_min -9
_diffrn_reflns_limit_l_max 33
_diffrn_reflns_limit_l_min -33
_diffrn_reflns_number 4777
_diffrn_reflns_theta_full 27.48
_diffrn_reflns_theta_max 27.48
_diffrn_reflns_theta_min 2.97
_exptl_absorpt_coefficient_mu 2.689
_exptl_absorpt_correction_type none
_exptl_crystal_colour green
_exptl_crystal_density_diffrn 2.101
_exptl_crystal_description rod
_exptl_crystal_F_000 864
_exptl_crystal_size_max 0.50
_exptl_crystal_size_mid 0.20
_exptl_crystal_size_min 0.20
_refine_diff_density_max 1.313
_refine_diff_density_min -0.663
_refine_diff_density_rms 0.148
_refine_ls_extinction_coef 0.0002(2)
_refine_ls_extinction_expression Fc^*^=kFc[1+0.001xFc^2^\l^3^/sin(2\q)]^-1/4^
_refine_ls_extinction_method SHELXL
_refine_ls_goodness_of_fit_ref 1.065
_refine_ls_hydrogen_treatment constr
_refine_ls_matrix_type full
_refine_ls_number_parameters 148
_refine_ls_number_reflns 3059
_refine_ls_number_restraints 0
_refine_ls_restrained_S_all 1.065
_refine_ls_R_factor_all 0.1147
_refine_ls_R_factor_gt 0.0724
_refine_ls_shift/su_max 0.000
_refine_ls_shift/su_mean 0.000
_refine_ls_structure_factor_coef Fsqd
_refine_ls_weighting_details 'calc w=1/[\s^2^(Fo^2^)+(0.0482P)^2^+16.7899P] where P=(Fo^2^+2Fc^2^)/3'
_refine_ls_weighting_scheme calc
_refine_ls_wR_factor_gt 0.1635
_refine_ls_wR_factor_ref 0.1824
_reflns_number_gt 1927
_reflns_number_total 3059
_reflns_threshold_expression >2sigma(I)
_cod_data_source_file ja904247e_si_002.cif
_cod_data_source_block sqrh
_cod_database_code 4104941

loop_
_symmetry_equiv_pos_as_xyz
'x, y, z'
'-x+1/2, y+1/2, -z+1/2'
'-x, -y, -z'
'x-1/2, -y-1/2, z-1/2'

loop_
_atom_site_label
_atom_site_type_symbol
_atom_site_fract_x
_atom_site_fract_y
_atom_site_fract_z
_atom_site_U_iso_or_equiv
_atom_site_adp_type
_atom_site_occupancy
_atom_site_symmetry_multiplicity
_atom_site_calc_flag
_atom_site_refinement_flags
C1 C 0.217(2) -0.2097(18) 0.1621(6) 0.097(5) Uani 1 1 d .
H1A H 0.0913 -0.2314 0.1421 0.145 Uiso 1 1 calc R
H1B H 0.2323 -0.2807 0.1918 0.145 Uiso 1 1 calc R
H1C H 0.3215 -0.2301 0.1413 0.145 Uiso 1 1 calc R
C2 C 0.182(2) 0.018(2) 0.0682(6) 0.088(5) Uani 1 1 d .
C3 C 0.166(2) 0.336(2) 0.0811(7) 0.091(5) Uani 1 1 d .
C4 C 0.702(3) 0.5184(16) 0.1556(7) 0.105(6) Uani 1 1 d .
H4A H 0.8057 0.5394 0.1346 0.157 Uiso 1 1 calc R
H4B H 0.7179 0.5891 0.1853 0.157 Uiso 1 1 calc R
H4C H 0.5758 0.5397 0.1359 0.157 Uiso 1 1 calc R
C5 C 0.6603(19) 0.2702(17) 0.0638(6) 0.070(3) Uani 1 1 d .
C6 C 0.685(2) -0.052(2) 0.0831(5) 0.074(4) Uani 1 1 d .
Cl1 Cl 0.2185(4) 0.3349(3) 0.19580(13) 0.0588(8) Uani 1 1 d .
Cl2 Cl 0.7335(4) -0.0228(4) 0.19974(12) 0.0607(8) Uani 1 1 d .
N1 N 0.2239(13) -0.0385(10) 0.1788(4) 0.057(2) Uani 1 1 d .
H1D H 0.3405 -0.0234 0.1985 0.069 Uiso 1 1 calc R
H1E H 0.1284 -0.0248 0.1996 0.069 Uiso 1 1 calc R
N2 N 0.7107(15) 0.3408(12) 0.1728(4) 0.064(3) Uani 1 1 d .
H2A H 0.6127 0.3278 0.1928 0.077 Uiso 1 1 calc R
H2B H 0.8250 0.3297 0.1937 0.077 Uiso 1 1 calc R
O1 O 0.174(2) -0.070(2) 0.0329(5) 0.139(5) Uani 1 1 d .
O2 O 0.150(2) 0.454(2) 0.0550(6) 0.162(7) Uani 1 1 d .
O3 O 0.6357(19) 0.3529(16) 0.0292(5) 0.119(5) Uani 1 1 d .
O4 O 0.676(2) -0.1632(13) 0.0592(5) 0.114(4) Uani 1 1 d .
Rh1 Rh 0.19255(13) 0.15572(12) 0.12325(4) 0.0548(3) Uani 1 1 d .
Rh2 Rh 0.69393(12) 0.14030(11) 0.12354(4) 0.0506(3) Uani 1 1 d .

loop_
_atom_site_aniso_label
_atom_site_aniso_U_11
_atom_site_aniso_U_22
_atom_site_aniso_U_33
_atom_site_aniso_U_23
_atom_site_aniso_U_13
_atom_site_aniso_U_12
C1 0.108(12) 0.073(10) 0.108(13) -0.019(9) 0.008(10) 0.019(9)
C2 0.059(8) 0.148(16) 0.056(8) -0.009(9) 0.005(6) 0.005(9)
C3 0.085(10) 0.096(12) 0.095(12) 0.041(10) 0.024(9) 0.013(9)
C4 0.133(14) 0.041(8) 0.143(16) -0.034(9) 0.029(12) 0.004(8)
C5 0.065(8) 0.062(8) 0.086(10) 0.004(8) 0.018(7) 0.002(7)
C6 0.073(9) 0.080(10) 0.069(9) -0.008(8) 0.008(7) -0.005(8)
Cl1 0.0616(17) 0.0413(15) 0.074(2) -0.0134(13) 0.0083(14) 0.0000(12)
Cl2 0.0560(16) 0.0604(18) 0.0656(18) 0.0168(14) 0.0071(13) 0.0036(14)
N1 0.055(5) 0.031(5) 0.085(7) 0.003(5) 0.004(5) 0.004(4)
N2 0.065(6) 0.074(7) 0.053(6) -0.019(5) 0.007(5) -0.001(5)
O1 0.148(12) 0.184(15) 0.083(9) -0.030(10) 0.000(8) 0.034(11)
O2 0.130(11) 0.187(16) 0.170(14) 0.084(13) 0.027(10) 0.022(11)
O3 0.133(10) 0.134(11) 0.089(8) 0.064(8) 0.012(7) 0.018(8)
O4 0.152(11) 0.070(7) 0.121(10) -0.045(7) 0.025(8) -0.016(7)
Rh1 0.0459(5) 0.0623(6) 0.0568(6) 0.0047(5) 0.0079(4) 0.0016(4)
Rh2 0.0453(5) 0.0507(5) 0.0562(6) 0.0018(4) 0.0079(4) -0.0001(4)

loop_
_atom_type_symbol
_atom_type_description
_atom_type_scat_dispersion_real
_atom_type_scat_dispersion_imag
_atom_type_scat_source
C C 0.0033 0.0016 'International Tables Vol C Tables 4.2.6.8 and 6.1.1.4'
H H 0.0000 0.0000 'International Tables Vol C Tables 4.2.6.8 and 6.1.1.4'
Cl Cl 0.1484 0.1585 'International Tables Vol C Tables 4.2.6.8 and 6.1.1.4'
N N 0.0061 0.0033 'International Tables Vol C Tables 4.2.6.8 and 6.1.1.4'
O O 0.0106 0.0060 'International Tables Vol C Tables 4.2.6.8 and 6.1.1.4'
Rh Rh -1.1178 0.9187 'International Tables Vol C Tables 4.2.6.8 and 6.1.1.4'

loop_
_geom_angle_atom_site_label_1
_geom_angle_atom_site_label_2
_geom_angle_atom_site_label_3
_geom_angle
O1 C2 Rh1 179.8(17)
O2 C3 Rh1 178.5(19)
O3 C5 Rh2 176.9(14)
O4 C6 Rh2 178.5(14)
C1 N1 Rh1 120.2(9)
C4 N2 Rh2 124.7(9)
C2 Rh1 C3 91.4(8)
C2 Rh1 N1 94.3(6)
C3 Rh1 N1 174.3(6)
C2 Rh1 Cl1 178.1(4)
C3 Rh1 Cl1 89.0(6)
N1 Rh1 Cl1 85.3(3)
C5 Rh2 C6 90.3(6)
C5 Rh2 N2 93.9(5)
C6 Rh2 N2 175.7(5)
C5 Rh2 Cl2 179.3(4)
C6 Rh2 Cl2 90.1(4)
N2 Rh2 Cl2 85.7(3)

loop_
_geom_bond_atom_site_label_1
_geom_bond_atom_site_label_2
_geom_bond_distance
C1 N1 1.452(16)
C2 O1 1.158(18)
C2 Rh1 1.814(17)
C3 O2 1.173(18)
C3 Rh1 1.823(16)
C4 N2 1.505(17)
C5 O3 1.119(15)
C5 Rh2 1.871(15)
C6 O4 1.094(16)
C6 Rh2 1.876(15)
Cl1 Rh1 2.374(3)
Cl2 Rh2 2.374(3)
N1 Rh1 2.132(9)
N2 Rh2 2.065(9)
